data_7222587
loop_
_publ_author_name
'Thewalt, U.'
'Holl, K.'

_publ_section_title
;
 Spaltung von S4 N4 zu S2 N2 bei Raumtemperatur: Darstellung und Struktur
 von S2 N2 (Al Br3)2
;
_journal_name_full
;
Zeitschrift fuer Naturforschung, Teil B. Anorganische Chemie, Organische 
Chemie (33,1978-41,1986)
;
_journal_page_first 145
_journal_page_last 148
_journal_volume 39
_journal_year 1984
_chemical_formula_sum 'Al2 Br6 N2 S2'
_chemical_name_systematic 'S2 N2 (Al Br3)2'
_space_group_IT_number 14
_symmetry_space_group_name_Hall '-P 2yn'
_symmetry_space_group_name_H-M 'P 1 21/n 1'
_cell_angle_alpha 90
_cell_angle_beta 111.36
_cell_angle_gamma 90
_cell_formula_units_Z 2
_cell_length_a 9.594
_cell_length_b 9.975
_cell_length_c 7.528
_cell_volume 670.945
_citation_journal_id_ASTM ZNBAD2
_cod_data_source_file Thewalt_ZNBAD2_1984_648.cif
_cod_data_source_block Al2Br6N2S2
_cod_original_cell_volume 670.9446
_cod_original_sg_symbol_Hall '-P 2ybc (x-z,y,z)'
_cod_database_code 7222587

loop_
_symmetry_equiv_pos_as_xyz
x,y,z
-x+1/2,y+1/2,-z+1/2
-x,-y,-z
x-1/2,-y-1/2,z-1/2

loop_
_atom_site_label
_atom_site_type_symbol
_atom_site_fract_x
_atom_site_fract_y
_atom_site_fract_z
_atom_site_occupancy
_atom_site_U_iso_or_equiv
S1 S 0.1114 0.0299 0.4677 1 0.0
Br3 Br-1 0.0512 0.317 0.9206 1 0.0
N1 N 0.0514 0.0436 0.6433 1 0.0
Br1 Br-1 0.212 -0.0302 0.1152 1 0.0
Al1 Al+3 0.1674 0.1296 0.888 1 0.0
Br2 Br-1 0.369 0.1699 0.8043 1 0.0
